data_4103927
loop_
_publ_author_name
'Tamara Bola\~no'
'Ricardo Castarlenas'
'Miguel A. Esteruelas'
'Enrique O\~nate'

_publ_contact_author
;
  Dr. Enrique O\~nate Rodr\'iguez
  Departamento de Qu\'imica Inorg\'anica - I.C.M.A.
  Facultad de Ciencias
  Universidad de Zaragoza - C.S.I.C.
  50009 Zaragoza, Spain
;
_publ_contact_author_email enriqueo@posta.unizar.es
_publ_section_title
;
 Nazarov Type Cyclization on an Osmium-Dienylcarbene Complex
;
_journal_name_full 'Journal of the American Chemical Society'
_journal_page_first 2064
_journal_page_last 2065
_journal_paper_doi 10.1021/ja8093058
_journal_volume 131
_journal_year 2009
_chemical_formula_moiety 'C46 H65 N2 O Os P2, C24 H20 B, C H2 Cl2'
_chemical_formula_sum 'C71 H87 B Cl2 N2 O Os P2'
_chemical_formula_weight 1318.28
_chemical_name_systematic
; 
 ? 
;
_space_group_IT_number 2
_symmetry_cell_setting triclinic
_symmetry_space_group_name_Hall '-P 1'
_symmetry_space_group_name_H-M 'P -1'
_atom_sites_solution_hydrogens geom
_atom_sites_solution_primary direct
_atom_sites_solution_secondary difmap
_audit_creation_method SHELXL-97
_cell_angle_alpha 93.172(3)
_cell_angle_beta 101.882(3)
_cell_angle_gamma 91.269(3)
_cell_formula_units_Z 2
_cell_length_a 13.297(3)
_cell_length_b 13.818(3)
_cell_length_c 18.023(3)
_cell_measurement_reflns_used 899
_cell_measurement_temperature 100(2)
_cell_measurement_theta_max 21
_cell_measurement_theta_min 2
_cell_volume 3233.7(11)
_computing_cell_refinement 'SAINT+ v. 6.1 (Bruker AXS, 2000)'
_computing_data_collection 'SMART v. 5.625 (Bruker AXS, 2000)'
_computing_data_reduction 'SAINT+ v. 6.1 (Bruker AXS, 2000)'
_computing_molecular_graphics 'XP, SHELXTL v. 6.1 (Bruker, 2000)'
_computing_publication_material 'XCIF, SHELXTL v. 6.1 (Bruker, 2000)'
_computing_structure_refinement 'SHELXL-97 (Sheldrick, 1997)'
_computing_structure_solution 'SHELXS-97 (Sheldrick, 1990)'
_diffrn_ambient_temperature 100(2)
_diffrn_detector_area_resol_mean 8.26
_diffrn_measured_fraction_theta_full 0.988
_diffrn_measured_fraction_theta_max 0.914
_diffrn_measurement_device_type 'Bruker SMART APEX CCD system'
_diffrn_measurement_method '\w rotations with narrow frames'
_diffrn_radiation_monochromator graphite
_diffrn_radiation_source 'fine-focus sealed tube'
_diffrn_radiation_type MoK\a
_diffrn_radiation_wavelength 0.71073
_diffrn_reflns_av_R_equivalents 0.0630
_diffrn_reflns_av_sigmaI/netI 0.0836
_diffrn_reflns_limit_h_max 18
_diffrn_reflns_limit_h_min -17
_diffrn_reflns_limit_k_max 18
_diffrn_reflns_limit_k_min -18
_diffrn_reflns_limit_l_max 24
_diffrn_reflns_limit_l_min -24
_diffrn_reflns_number 40485
_diffrn_reflns_theta_full 27.50
_diffrn_reflns_theta_max 28.79
_diffrn_reflns_theta_min 1.74
_diffrn_standards_decay_% 'no decay'
_exptl_absorpt_coefficient_mu 2.148
_exptl_absorpt_correction_T_max 0.847
_exptl_absorpt_correction_T_min 0.644
_exptl_absorpt_correction_type multi-scan
_exptl_absorpt_process_details
;
Absorption correction performed with SADABS program. This is based on the
method of Blessing: Blessing, R. H., Acta Crystallogr., Sect. A 1995, 51, 33.

SADABS: Area-Detector Absorption Correction. Bruker-AXS 
within SAINT+ package, v. 6.1 (2000).
;
_exptl_crystal_colour 'dark green'
_exptl_crystal_density_diffrn 1.354
_exptl_crystal_density_method 'not measured'
_exptl_crystal_description 'irregular block'
_exptl_crystal_F_000 1360
_exptl_crystal_size_max 0.18
_exptl_crystal_size_mid 0.14
_exptl_crystal_size_min 0.08
_refine_diff_density_max 3.071
_refine_diff_density_min -1.589
_refine_diff_density_rms 0.151
_refine_ls_extinction_method none
_refine_ls_goodness_of_fit_ref 1.070
_refine_ls_hydrogen_treatment mixed
_refine_ls_matrix_type full
_refine_ls_number_parameters 741
_refine_ls_number_reflns 15402
_refine_ls_number_restraints 6
_refine_ls_restrained_S_all 1.071
_refine_ls_R_factor_all 0.0781
_refine_ls_R_factor_gt 0.0611
_refine_ls_shift/su_max 0.002
_refine_ls_shift/su_mean 0.000
_refine_ls_structure_factor_coef Fsqd
_refine_ls_weighting_details 'calc w=1/[\s^2^(Fo^2^)+(0.0658P)^2^+0.6458P] where P=(Fo^2^+2Fc^2^)/3'
_refine_ls_weighting_scheme calc
_refine_ls_wR_factor_gt 0.1301
_refine_ls_wR_factor_ref 0.1382
_reflns_number_gt 12781
_reflns_number_total 15402
_reflns_threshold_expression >2sigma(I)
_cod_data_source_file ja8093058_si_002.cif
_cod_data_source_block mae2931s
_cod_original_cell_volume 3233.6(11)
_cod_database_code 4103927

loop_
_symmetry_equiv_pos_as_xyz
'x, y, z'
'-x, -y, -z'

loop_
_atom_site_label
_atom_site_type_symbol
_atom_site_fract_x
_atom_site_fract_y
_atom_site_fract_z
_atom_site_U_iso_or_equiv
_atom_site_adp_type
_atom_site_occupancy
_atom_site_symmetry_multiplicity
_atom_site_calc_flag
_atom_site_refinement_flags
Os Os 0.631611(16) 0.716292(15) 0.723816(11) 0.02224(7) Uani 1 1 d .
Cl1 Cl 0.05441(14) 0.36200(15) 0.69975(10) 0.0539(5) Uani 1 1 d .
Cl2 Cl 0.1519(2) 0.42918(16) 0.58117(15) 0.0847(8) Uani 1 1 d .
P1 P 0.70014(11) 0.55682(11) 0.70483(8) 0.0269(3) Uani 1 1 d .
P2 P 0.55495(12) 0.87240(11) 0.74210(9) 0.0325(3) Uani 1 1 d .
O1 O 0.4522(3) 0.6639(3) 0.5950(2) 0.0408(10) Uani 1 1 d .
N1 N 0.7599(4) 0.7577(3) 0.8123(3) 0.0289(10) Uani 1 1 d .
N2 N 0.5717(3) 0.6614(3) 0.8143(3) 0.0278(10) Uani 1 1 d .
B1 B 0.2331(5) 0.7175(5) 0.9656(4) 0.0344(15) Uani 1 1 d .
C1 C 0.7123(4) 0.7748(4) 0.6481(3) 0.0263(11) Uani 1 1 d .
C2 C 0.8040(4) 0.8254(4) 0.6643(3) 0.0263(11) Uani 1 1 d .
H2 H 0.849(4) 0.847(4) 0.717(3) 0.032 Uiso 1 1 d .
C3 C 0.8355(4) 0.8639(4) 0.5944(3) 0.0290(12) Uani 1 1 d .
C4 C 0.9395(4) 0.8225(4) 0.5832(3) 0.0281(12) Uani 1 1 d .
C5 C 0.9580(5) 0.7269(4) 0.5979(4) 0.0401(15) Uani 1 1 d .
H5 H 0.9068 0.6890 0.6138 0.048 Uiso 1 1 calc R
C6 C 1.0485(5) 0.6846(5) 0.5903(4) 0.0487(17) Uani 1 1 d .
H6 H 1.0595 0.6189 0.6019 0.058 Uiso 1 1 calc R
C7 C 1.1243(5) 0.7386(5) 0.5654(4) 0.0430(16) Uani 1 1 d .
H7 H 1.1870 0.7103 0.5598 0.052 Uiso 1 1 calc R
C8 C 1.1060(5) 0.8334(5) 0.5492(3) 0.0383(14) Uani 1 1 d .
H8 H 1.1560 0.8710 0.5316 0.046 Uiso 1 1 calc R
C9 C 1.0146(4) 0.8747(4) 0.5584(3) 0.0327(13) Uani 1 1 d .
H9 H 1.0036 0.9405 0.5473 0.039 Uiso 1 1 calc R
C10 C 0.8353(4) 0.9740(4) 0.6062(3) 0.0284(12) Uani 1 1 d .
C11 C 0.9168(4) 1.0236(4) 0.6547(3) 0.0300(12) Uani 1 1 d .
H11 H 0.9749 0.9886 0.6772 0.036 Uiso 1 1 calc R
C12 C 0.9161(5) 1.1225(5) 0.6714(3) 0.0369(14) Uani 1 1 d .
H12 H 0.9740 1.1544 0.7039 0.044 Uiso 1 1 calc R
C13 C 0.8322(5) 1.1751(4) 0.6411(3) 0.0349(13) Uani 1 1 d .
H13 H 0.8318 1.2431 0.6525 0.042 Uiso 1 1 calc R
C14 C 0.7491(5) 1.1276(4) 0.5944(3) 0.0356(14) Uani 1 1 d .
H14 H 0.6902 1.1627 0.5741 0.043 Uiso 1 1 calc R
C15 C 0.7504(4) 1.0285(4) 0.5763(3) 0.0323(13) Uani 1 1 d .
H15 H 0.6927 0.9972 0.5431 0.039 Uiso 1 1 calc R
C16 C 0.7477(4) 0.8217(4) 0.5318(3) 0.0287(12) Uani 1 1 d .
C17 C 0.7435(4) 0.8313(4) 0.4502(3) 0.0299(12) Uani 1 1 d .
C18 C 0.6833(5) 0.7675(5) 0.3948(3) 0.0400(15) Uani 1 1 d .
H18 H 0.6419 0.7184 0.4098 0.048 Uiso 1 1 calc R
C19 C 0.6830(5) 0.7743(5) 0.3192(4) 0.0467(17) Uani 1 1 d .
H19 H 0.6413 0.7302 0.2827 0.056 Uiso 1 1 calc R
C20 C 0.7422(5) 0.8443(5) 0.2955(4) 0.0422(15) Uani 1 1 d .
H20 H 0.7429 0.8476 0.2431 0.051 Uiso 1 1 calc R
C21 C 0.7999(5) 0.9088(5) 0.3478(3) 0.0355(14) Uani 1 1 d .
H21 H 0.8390 0.9588 0.3315 0.043 Uiso 1 1 calc R
C22 C 0.8023(4) 0.9025(4) 0.4242(3) 0.0303(12) Uani 1 1 d .
H22 H 0.8446 0.9472 0.4598 0.036 Uiso 1 1 calc R
C23 C 0.6801(4) 0.7730(4) 0.5646(3) 0.0283(12) Uani 1 1 d .
H23 H 0.615(5) 0.734(4) 0.533(3) 0.034 Uiso 1 1 d .
C24 C 0.8250(4) 0.7846(4) 0.8613(3) 0.0292(12) Uani 1 1 d .
C25 C 0.9073(5) 0.8226(5) 0.9232(4) 0.0424(15) Uani 1 1 d .
H25A H 0.9119 0.8935 0.9229 0.064 Uiso 1 1 calc R
H25B H 0.9727 0.7957 0.9166 0.064 Uiso 1 1 calc R
H25C H 0.8927 0.8042 0.9718 0.064 Uiso 1 1 calc R
C26 C 0.5491(4) 0.6309(4) 0.8662(3) 0.0283(12) Uani 1 1 d .
C27 C 0.5236(5) 0.5888(5) 0.9328(3) 0.0404(15) Uani 1 1 d .
H27A H 0.4598 0.5493 0.9175 0.061 Uiso 1 1 calc R
H27B H 0.5145 0.6408 0.9698 0.061 Uiso 1 1 calc R
H27C H 0.5795 0.5479 0.9559 0.061 Uiso 1 1 calc R
C28 C 0.5217(4) 0.6835(4) 0.6458(3) 0.0300(12) Uani 1 1 d .
C29 C 0.6124(5) 0.4568(4) 0.7230(3) 0.0321(13) Uani 1 1 d .
H29 H 0.6142 0.4635 0.7788 0.039 Uiso 1 1 calc R
C30 C 0.6475(5) 0.3542(4) 0.7084(4) 0.0432(16) Uani 1 1 d .
H30A H 0.6064 0.3076 0.7298 0.065 Uiso 1 1 calc R
H30B H 0.7202 0.3497 0.7325 0.065 Uiso 1 1 calc R
H30C H 0.6384 0.3394 0.6535 0.065 Uiso 1 1 calc R
C31 C 0.5003(5) 0.4653(5) 0.6853(4) 0.0395(15) Uani 1 1 d .
H31A H 0.4931 0.4610 0.6300 0.059 Uiso 1 1 calc R
H31B H 0.4756 0.5277 0.7014 0.059 Uiso 1 1 calc R
H31C H 0.4595 0.4125 0.7002 0.059 Uiso 1 1 calc R
C32 C 0.8221(4) 0.5270(4) 0.7704(3) 0.0306(12) Uani 1 1 d .
H32 H 0.8379 0.4592 0.7554 0.037 Uiso 1 1 calc R
C33 C 0.8098(5) 0.5273(5) 0.8531(3) 0.0382(14) Uani 1 1 d .
H33A H 0.8767 0.5182 0.8863 0.057 Uiso 1 1 calc R
H33B H 0.7618 0.4745 0.8584 0.057 Uiso 1 1 calc R
H33C H 0.7828 0.5894 0.8676 0.057 Uiso 1 1 calc R
C34 C 0.9148(5) 0.5919(5) 0.7629(3) 0.0377(14) Uani 1 1 d .
H34A H 0.8966 0.6602 0.7660 0.057 Uiso 1 1 calc R
H34B H 0.9333 0.5762 0.7138 0.057 Uiso 1 1 calc R
H34C H 0.9733 0.5807 0.8041 0.057 Uiso 1 1 calc R
C35 C 0.7301(4) 0.5337(4) 0.6086(3) 0.0297(12) Uani 1 1 d .
H35 H 0.7647 0.5950 0.5982 0.036 Uiso 1 1 calc R
C36 C 0.6346(5) 0.5190(5) 0.5449(3) 0.0382(14) Uani 1 1 d .
H36A H 0.6537 0.5275 0.4959 0.057 Uiso 1 1 calc R
H36B H 0.5837 0.5666 0.5527 0.057 Uiso 1 1 calc R
H36C H 0.6051 0.4534 0.5451 0.057 Uiso 1 1 calc R
C37 C 0.8054(5) 0.4536(5) 0.5994(3) 0.0405(15) Uani 1 1 d .
H37A H 0.7702 0.3901 0.5970 0.061 Uiso 1 1 calc R
H37B H 0.8637 0.4586 0.6427 0.061 Uiso 1 1 calc R
H37C H 0.8302 0.4610 0.5523 0.061 Uiso 1 1 calc R
C38 C 0.5405(5) 0.9482(5) 0.6574(4) 0.0416(15) Uani 1 1 d .
H38 H 0.6099 0.9494 0.6441 0.050 Uiso 1 1 calc R
C39 C 0.4677(6) 0.9056(6) 0.5858(4) 0.0542(19) Uani 1 1 d .
H39A H 0.3964 0.9164 0.5900 0.081 Uiso 1 1 calc R
H39B H 0.4779 0.8358 0.5798 0.081 Uiso 1 1 calc R
H39C H 0.4819 0.9372 0.5415 0.081 Uiso 1 1 calc R
C40 C 0.5169(6) 1.0552(5) 0.6706(5) 0.057(2) Uani 1 1 d .
H40A H 0.5272 1.0910 0.6272 0.086 Uiso 1 1 calc R
H40B H 0.5629 1.0827 0.7169 0.086 Uiso 1 1 calc R
H40C H 0.4454 1.0602 0.6761 0.086 Uiso 1 1 calc R
C41 C 0.6239(5) 0.9579(5) 0.8181(4) 0.0403(15) Uani 1 1 d .
H41 H 0.5803 1.0160 0.8175 0.048 Uiso 1 1 calc R
C42 C 0.6307(5) 0.9167(5) 0.8972(4) 0.0473(17) Uani 1 1 d .
H42A H 0.6588 0.8518 0.8970 0.071 Uiso 1 1 calc R
H42B H 0.5618 0.9129 0.9087 0.071 Uiso 1 1 calc R
H42C H 0.6757 0.9594 0.9359 0.071 Uiso 1 1 calc R
C43 C 0.7303(5) 0.9956(5) 0.8039(4) 0.0436(16) Uani 1 1 d .
H43A H 0.7611 1.0440 0.8444 0.065 Uiso 1 1 calc R
H43B H 0.7198 1.0251 0.7548 0.065 Uiso 1 1 calc R
H43C H 0.7762 0.9411 0.8036 0.065 Uiso 1 1 calc R
C44 C 0.4263(5) 0.8573(5) 0.7698(4) 0.0397(15) Uani 1 1 d .
H44 H 0.4397 0.8182 0.8156 0.048 Uiso 1 1 calc R
C45 C 0.3477(5) 0.7988(7) 0.7123(4) 0.069(3) Uani 1 1 d .
H45A H 0.2809 0.8012 0.7272 0.104 Uiso 1 1 calc R
H45B H 0.3687 0.7313 0.7096 0.104 Uiso 1 1 calc R
H45C H 0.3421 0.8255 0.6624 0.104 Uiso 1 1 calc R
C46 C 0.3796(6) 0.9498(6) 0.7946(5) 0.064(2) Uani 1 1 d .
H46A H 0.3591 0.9893 0.7509 0.096 Uiso 1 1 calc R
H46B H 0.4304 0.9863 0.8339 0.096 Uiso 1 1 calc R
H46C H 0.3191 0.9333 0.8152 0.096 Uiso 1 1 calc R
C47 C 0.1513(5) 0.6974(4) 1.0208(3) 0.0327(13) Uani 1 1 d .
C48 C 0.0627(4) 0.6389(4) 0.9964(3) 0.0323(13) Uani 1 1 d .
H48 H 0.0527 0.6044 0.9483 0.039 Uiso 1 1 calc R
C49 C -0.0128(5) 0.6288(5) 1.0404(3) 0.0371(14) Uani 1 1 d .
H49 H -0.0730 0.5895 1.0211 0.044 Uiso 1 1 calc R
C50 C 0.0004(5) 0.6751(5) 1.1105(4) 0.0478(17) Uani 1 1 d .
H50 H -0.0495 0.6671 1.1408 0.057 Uiso 1 1 calc R
C51 C 0.0867(6) 0.7337(6) 1.1370(4) 0.0520(19) Uani 1 1 d .
H51 H 0.0954 0.7678 1.1853 0.062 Uiso 1 1 calc R
C52 C 0.1617(5) 0.7435(5) 1.0936(4) 0.0443(16) Uani 1 1 d .
H52 H 0.2217 0.7826 1.1140 0.053 Uiso 1 1 calc R
C53 C 0.2486(4) 0.6198(5) 0.9143(3) 0.0344(14) Uani 1 1 d .
C54 C 0.2418(4) 0.5256(5) 0.9387(4) 0.0407(15) Uani 1 1 d .
H54 H 0.2240 0.5176 0.9865 0.049 Uiso 1 1 calc R
C55 C 0.2599(5) 0.4443(5) 0.8963(4) 0.0486(18) Uani 1 1 d .
H55 H 0.2558 0.3822 0.9159 0.058 Uiso 1 1 calc R
C56 C 0.2838(5) 0.4515(6) 0.8257(4) 0.058(2) Uani 1 1 d .
H56 H 0.2939 0.3952 0.7958 0.070 Uiso 1 1 calc R
C57 C 0.2926(5) 0.5423(6) 0.8004(4) 0.052(2) Uani 1 1 d .
H57 H 0.3097 0.5489 0.7522 0.063 Uiso 1 1 calc R
C58 C 0.2770(5) 0.6243(6) 0.8431(3) 0.0457(17) Uani 1 1 d .
H58 H 0.2856 0.6861 0.8241 0.055 Uiso 1 1 calc R
C59 C 0.1840(4) 0.8066(4) 0.9157(3) 0.0341(13) Uani 1 1 d .
C60 C 0.1292(5) 0.7950(5) 0.8408(3) 0.0351(14) Uani 1 1 d .
H60 H 0.1231 0.7321 0.8159 0.042 Uiso 1 1 calc R
C61 C 0.0818(5) 0.8733(5) 0.7998(3) 0.0403(15) Uani 1 1 d U
H61 H 0.0438 0.8624 0.7491 0.048 Uiso 1 1 calc R
C62 C 0.0924(6) 0.9658(5) 0.8354(4) 0.0539(19) Uani 1 1 d .
H62 H 0.0634 1.0193 0.8088 0.065 Uiso 1 1 calc R
C63 C 0.1452(7) 0.9792(5) 0.9094(4) 0.057(2) Uani 1 1 d .
H63 H 0.1518 1.0421 0.9344 0.069 Uiso 1 1 calc R
C64 C 0.1887(5) 0.9011(5) 0.9475(4) 0.0465(17) Uani 1 1 d .
H64 H 0.2242 0.9128 0.9987 0.056 Uiso 1 1 calc R
C65 C 0.3482(5) 0.7445(5) 1.0182(3) 0.0370(14) Uani 1 1 d .
C66 C 0.3893(5) 0.6869(5) 1.0782(3) 0.0410(15) Uani 1 1 d .
H66 H 0.3472 0.6362 1.0902 0.049 Uiso 1 1 calc R
C67 C 0.4886(5) 0.7006(6) 1.1205(3) 0.0496(18) Uani 1 1 d .
H67 H 0.5141 0.6587 1.1597 0.059 Uiso 1 1 calc R
C68 C 0.5502(5) 0.7754(6) 1.1055(4) 0.058(2) Uani 1 1 d .
H68 H 0.6176 0.7865 1.1354 0.069 Uiso 1 1 calc R
C69 C 0.5143(6) 0.8338(6) 1.0476(4) 0.059(2) Uani 1 1 d .
H69 H 0.5568 0.8852 1.0371 0.071 Uiso 1 1 calc R
C70 C 0.4148(5) 0.8176(5) 1.0039(4) 0.0487(18) Uani 1 1 d .
H70 H 0.3917 0.8576 0.9630 0.058 Uiso 1 1 calc R
C71 C 0.0754(7) 0.3369(6) 0.6089(4) 0.061(2) Uani 1 1 d .
H71A H 0.0084 0.3302 0.5726 0.073 Uiso 1 1 calc R
H71B H 0.1101 0.2744 0.6072 0.073 Uiso 1 1 calc R

loop_
_atom_site_aniso_label
_atom_site_aniso_U_11
_atom_site_aniso_U_22
_atom_site_aniso_U_33
_atom_site_aniso_U_23
_atom_site_aniso_U_13
_atom_site_aniso_U_12
Os 0.02247(11) 0.02384(12) 0.02155(11) 0.00465(7) 0.00634(7) 0.00122(7)
Cl1 0.0445(10) 0.0669(12) 0.0480(10) -0.0096(9) 0.0071(8) 0.0059(9)
Cl2 0.129(2) 0.0474(12) 0.0942(17) 0.0147(12) 0.0565(16) 0.0137(13)
P1 0.0295(7) 0.0263(7) 0.0252(7) 0.0040(6) 0.0057(6) -0.0004(6)
P2 0.0330(8) 0.0310(8) 0.0374(8) 0.0095(6) 0.0142(7) 0.0043(6)
O1 0.028(2) 0.054(3) 0.036(2) 0.002(2) -0.0017(18) -0.002(2)
N1 0.030(3) 0.028(3) 0.030(3) 0.004(2) 0.010(2) -0.001(2)
N2 0.028(2) 0.026(2) 0.030(2) 0.0033(19) 0.007(2) 0.0012(19)
B1 0.033(4) 0.042(4) 0.029(3) 0.001(3) 0.011(3) -0.007(3)
C1 0.029(3) 0.022(3) 0.031(3) 0.003(2) 0.010(2) 0.006(2)
C2 0.029(3) 0.030(3) 0.022(3) 0.005(2) 0.008(2) 0.001(2)
C3 0.027(3) 0.032(3) 0.029(3) 0.002(2) 0.010(2) -0.003(2)
C4 0.029(3) 0.034(3) 0.020(3) -0.002(2) 0.002(2) 0.000(2)
C5 0.035(3) 0.030(3) 0.058(4) 0.005(3) 0.014(3) 0.001(3)
C6 0.044(4) 0.039(4) 0.063(5) 0.006(3) 0.010(3) 0.011(3)
C7 0.031(3) 0.047(4) 0.050(4) -0.005(3) 0.009(3) 0.008(3)
C8 0.036(3) 0.043(4) 0.040(3) 0.001(3) 0.016(3) 0.003(3)
C9 0.031(3) 0.033(3) 0.034(3) 0.006(2) 0.005(2) 0.003(2)
C10 0.036(3) 0.029(3) 0.025(3) 0.006(2) 0.018(2) 0.002(2)
C11 0.032(3) 0.029(3) 0.029(3) 0.004(2) 0.007(2) 0.002(2)
C12 0.038(3) 0.038(4) 0.033(3) -0.001(3) 0.006(3) -0.002(3)
C13 0.042(3) 0.029(3) 0.037(3) 0.003(3) 0.018(3) 0.003(3)
C14 0.038(3) 0.034(3) 0.039(3) 0.004(3) 0.017(3) 0.009(3)
C15 0.031(3) 0.034(3) 0.034(3) 0.006(2) 0.013(2) 0.001(2)
C16 0.031(3) 0.031(3) 0.025(3) 0.007(2) 0.006(2) 0.003(2)
C17 0.029(3) 0.033(3) 0.030(3) 0.004(2) 0.010(2) 0.004(2)
C18 0.048(4) 0.040(4) 0.033(3) 0.001(3) 0.011(3) -0.011(3)
C19 0.053(4) 0.052(4) 0.034(3) -0.005(3) 0.011(3) -0.014(3)
C20 0.047(4) 0.052(4) 0.029(3) 0.000(3) 0.013(3) -0.005(3)
C21 0.035(3) 0.045(4) 0.028(3) 0.008(3) 0.011(2) -0.004(3)
C22 0.028(3) 0.034(3) 0.028(3) 0.004(2) 0.003(2) 0.002(2)
C23 0.026(3) 0.029(3) 0.030(3) 0.004(2) 0.005(2) -0.002(2)
C24 0.031(3) 0.033(3) 0.026(3) 0.004(2) 0.012(2) 0.004(2)
C25 0.039(4) 0.045(4) 0.041(4) -0.001(3) 0.003(3) 0.004(3)
C26 0.024(3) 0.029(3) 0.031(3) 0.001(2) 0.004(2) -0.001(2)
C27 0.034(3) 0.057(4) 0.032(3) 0.014(3) 0.008(3) -0.006(3)
C28 0.031(3) 0.032(3) 0.030(3) 0.004(2) 0.012(2) 0.002(2)
C29 0.040(3) 0.026(3) 0.031(3) 0.002(2) 0.010(2) 0.000(3)
C30 0.057(4) 0.029(3) 0.048(4) 0.002(3) 0.022(3) -0.004(3)
C31 0.042(4) 0.037(4) 0.041(3) 0.000(3) 0.015(3) -0.007(3)
C32 0.035(3) 0.027(3) 0.030(3) 0.005(2) 0.007(2) 0.008(2)
C33 0.040(3) 0.045(4) 0.028(3) 0.010(3) 0.001(3) 0.005(3)
C34 0.032(3) 0.045(4) 0.037(3) 0.002(3) 0.009(3) 0.003(3)
C35 0.033(3) 0.032(3) 0.025(3) 0.001(2) 0.007(2) 0.004(2)
C36 0.043(4) 0.043(4) 0.026(3) -0.005(3) 0.003(3) 0.003(3)
C37 0.053(4) 0.042(4) 0.030(3) 0.004(3) 0.013(3) 0.013(3)
C38 0.038(3) 0.047(4) 0.046(4) 0.020(3) 0.018(3) 0.011(3)
C39 0.052(4) 0.060(5) 0.050(4) 0.025(4) 0.003(3) 0.007(4)
C40 0.065(5) 0.047(4) 0.069(5) 0.028(4) 0.029(4) 0.023(4)
C41 0.035(3) 0.039(4) 0.047(4) -0.002(3) 0.010(3) 0.005(3)
C42 0.041(4) 0.057(5) 0.044(4) -0.011(3) 0.012(3) -0.006(3)
C43 0.049(4) 0.029(3) 0.052(4) 0.000(3) 0.011(3) -0.002(3)
C44 0.034(3) 0.042(4) 0.048(4) 0.009(3) 0.017(3) 0.009(3)
C45 0.032(4) 0.119(8) 0.056(5) -0.017(5) 0.017(3) -0.013(4)
C46 0.051(5) 0.059(5) 0.091(6) 0.015(4) 0.035(4) 0.014(4)
C47 0.035(3) 0.037(3) 0.028(3) 0.007(2) 0.009(2) 0.002(3)
C48 0.036(3) 0.038(3) 0.024(3) 0.003(2) 0.008(2) 0.004(3)
C49 0.033(3) 0.049(4) 0.031(3) 0.009(3) 0.009(2) 0.002(3)
C50 0.045(4) 0.064(5) 0.039(4) 0.001(3) 0.020(3) 0.008(4)
C51 0.055(4) 0.064(5) 0.038(4) -0.017(3) 0.017(3) 0.002(4)
C52 0.043(4) 0.052(4) 0.038(4) -0.008(3) 0.013(3) -0.002(3)
C53 0.022(3) 0.054(4) 0.026(3) -0.002(3) 0.002(2) -0.001(3)
C54 0.025(3) 0.049(4) 0.047(4) -0.001(3) 0.009(3) 0.002(3)
C55 0.030(3) 0.043(4) 0.069(5) -0.012(4) 0.006(3) 0.003(3)
C56 0.029(4) 0.076(6) 0.061(5) -0.030(4) -0.001(3) 0.011(4)
C57 0.034(4) 0.088(6) 0.036(4) -0.013(4) 0.009(3) 0.014(4)
C58 0.029(3) 0.080(5) 0.027(3) 0.002(3) 0.004(2) 0.006(3)
C59 0.030(3) 0.038(3) 0.034(3) 0.004(3) 0.005(2) -0.002(3)
C60 0.038(3) 0.037(3) 0.029(3) 0.005(3) 0.003(2) 0.006(3)
C61 0.044(3) 0.049(3) 0.022(2) 0.017(2) -0.009(2) 0.007(3)
C62 0.067(5) 0.040(4) 0.052(4) 0.011(3) 0.001(4) 0.012(4)
C63 0.087(6) 0.037(4) 0.043(4) -0.003(3) 0.004(4) 0.011(4)
C64 0.052(4) 0.048(4) 0.033(3) 0.000(3) -0.005(3) 0.001(3)
C65 0.039(3) 0.051(4) 0.021(3) 0.004(3) 0.005(2) -0.002(3)
C66 0.037(3) 0.049(4) 0.035(3) 0.009(3) 0.003(3) -0.002(3)
C67 0.044(4) 0.076(5) 0.024(3) 0.009(3) -0.005(3) -0.004(4)
C68 0.036(4) 0.096(6) 0.035(4) 0.006(4) -0.006(3) -0.021(4)
C69 0.050(4) 0.077(6) 0.044(4) 0.011(4) -0.002(3) -0.031(4)
C70 0.050(4) 0.063(5) 0.028(3) 0.010(3) -0.003(3) -0.015(4)
C71 0.086(6) 0.054(5) 0.049(4) -0.001(4) 0.029(4) 0.012(4)

loop_
_atom_type_symbol
_atom_type_description
_atom_type_scat_dispersion_real
_atom_type_scat_dispersion_imag
_atom_type_scat_source
C C 0.0033 0.0016 'International Tables Vol C Tables 4.2.6.8 and 6.1.1.4'
H H 0.0000 0.0000 'International Tables Vol C Tables 4.2.6.8 and 6.1.1.4'
B B 0.0013 0.0007 'International Tables Vol C Tables 4.2.6.8 and 6.1.1.4'
N N 0.0061 0.0033 'International Tables Vol C Tables 4.2.6.8 and 6.1.1.4'
O O 0.0106 0.0060 'International Tables Vol C Tables 4.2.6.8 and 6.1.1.4'
P P 0.1023 0.0942 'International Tables Vol C Tables 4.2.6.8 and 6.1.1.4'
Cl Cl 0.1484 0.1585 'International Tables Vol C Tables 4.2.6.8 and 6.1.1.4'
Os Os -1.2165 7.6030 'International Tables Vol C Tables 4.2.6.8 and 6.1.1.4'

loop_
_geom_angle_atom_site_label_1
_geom_angle_atom_site_label_2
_geom_angle_atom_site_label_3
_geom_angle
C28 Os C1 90.7(2)
C28 Os N2 98.5(2)
C1 Os N2 170.70(19)
C28 Os N1 178.3(2)
C1 Os N1 87.76(19)
N2 Os N1 83.00(17)
C28 Os P1 89.15(18)
C1 Os P1 91.36(15)
N2 Os P1 87.93(13)
N1 Os P1 91.70(13)
C28 Os P2 88.86(18)
C1 Os P2 90.49(15)
N2 Os P2 90.57(13)
N1 Os P2 90.33(13)
P1 Os P2 177.31(5)
C32 P1 C35 103.1(3)
C32 P1 C29 100.3(3)
C35 P1 C29 109.3(3)
C32 P1 Os 117.43(19)
C35 P1 Os 113.59(19)
C29 P1 Os 111.98(19)
C41 P2 C38 101.4(3)
C41 P2 C44 101.9(3)
C38 P2 C44 109.4(3)
C41 P2 Os 117.8(2)
C38 P2 Os 113.7(2)
C44 P2 Os 111.6(2)
C24 N1 Os 175.5(5)
C26 N2 Os 173.5(4)
C59 B1 C53 113.9(5)
C59 B1 C47 104.0(5)
C53 B1 C47 111.6(5)
C59 B1 C65 113.3(5)
C53 B1 C65 104.6(5)
C47 B1 C65 109.6(5)
C2 C1 C23 104.7(5)
C2 C1 Os 128.2(4)
C23 C1 Os 127.1(4)
C1 C2 C3 113.4(5)
C1 C2 H2 128(3)
C3 C2 H2 118(3)
C2 C3 C16 100.6(4)
C2 C3 C10 105.1(4)
C16 C3 C10 113.6(5)
C2 C3 C4 111.2(5)
C16 C3 C4 110.3(4)
C10 C3 C4 114.9(5)
C5 C4 C9 117.3(5)
C5 C4 C3 118.3(5)
C9 C4 C3 124.4(5)
C6 C5 C4 122.2(6)
C6 C5 H5 118.9
C4 C5 H5 118.9
C5 C6 C7 119.8(6)
C5 C6 H6 120.1
C7 C6 H6 120.1
C8 C7 C6 118.6(6)
C8 C7 H7 120.7
C6 C7 H7 120.7
C7 C8 C9 120.4(6)
C7 C8 H8 119.8
C9 C8 H8 119.8
C4 C9 C8 121.7(6)
C4 C9 H9 119.1
C8 C9 H9 119.1
C11 C10 C15 116.7(5)
C11 C10 C3 120.1(5)
C15 C10 C3 122.8(5)
C12 C11 C10 121.8(5)
C12 C11 H11 119.1
C10 C11 H11 119.1
C13 C12 C11 120.7(6)
C13 C12 H12 119.7
C11 C12 H12 119.7
C14 C13 C12 118.8(6)
C14 C13 H13 120.6
C12 C13 H13 120.6
C13 C14 C15 120.7(6)
C13 C14 H14 119.6
C15 C14 H14 119.6
C14 C15 C10 121.2(6)
C14 C15 H15 119.4
C10 C15 H15 119.4
C23 C16 C17 127.9(5)
C23 C16 C3 108.5(5)
C17 C16 C3 123.6(5)
C18 C17 C22 116.5(5)
C18 C17 C16 121.6(5)
C22 C17 C16 121.9(5)
C19 C18 C17 121.3(6)
C19 C18 H18 119.3
C17 C18 H18 119.3
C18 C19 C20 120.7(6)
C18 C19 H19 119.6
C20 C19 H19 119.6
C21 C20 C19 119.5(6)
C21 C20 H20 120.3
C19 C20 H20 120.3
C20 C21 C22 120.7(6)
C20 C21 H21 119.7
C22 C21 H21 119.7
C21 C22 C17 121.2(6)
C21 C22 H22 119.4
C17 C22 H22 119.4
C16 C23 C1 112.7(5)
C16 C23 H23 123(3)
C1 C23 H23 124(3)
N1 C24 C25 178.0(6)
C24 C25 H25A 109.5
C24 C25 H25B 109.5
H25A C25 H25B 109.5
C24 C25 H25C 109.5
H25A C25 H25C 109.5
H25B C25 H25C 109.5
N2 C26 C27 177.5(6)
C26 C27 H27A 109.5
C26 C27 H27B 109.5
H27A C27 H27B 109.5
C26 C27 H27C 109.5
H27A C27 H27C 109.5
H27B C27 H27C 109.5
O1 C28 Os 178.7(5)
C31 C29 C30 110.1(5)
C31 C29 P1 114.9(4)
C30 C29 P1 115.1(4)
C31 C29 H29 105.2
C30 C29 H29 105.2
P1 C29 H29 105.2
C29 C30 H30A 109.5
C29 C30 H30B 109.5
H30A C30 H30B 109.5
C29 C30 H30C 109.5
H30A C30 H30C 109.5
H30B C30 H30C 109.5
C29 C31 H31A 109.5
C29 C31 H31B 109.5
H31A C31 H31B 109.5
C29 C31 H31C 109.5
H31A C31 H31C 109.5
H31B C31 H31C 109.5
C33 C32 C34 111.2(5)
C33 C32 P1 111.9(4)
C34 C32 P1 113.2(4)
C33 C32 H32 106.7
C34 C32 H32 106.7
P1 C32 H32 106.7
C32 C33 H33A 109.5
C32 C33 H33B 109.5
H33A C33 H33B 109.5
C32 C33 H33C 109.5
H33A C33 H33C 109.5
H33B C33 H33C 109.5
C32 C34 H34A 109.5
C32 C34 H34B 109.5
H34A C34 H34B 109.5
C32 C34 H34C 109.5
H34A C34 H34C 109.5
H34B C34 H34C 109.5
C36 C35 C37 108.9(5)
C36 C35 P1 113.6(4)
C37 C35 P1 117.5(4)
C36 C35 H35 105.2
C37 C35 H35 105.2
P1 C35 H35 105.2
C35 C36 H36A 109.5
C35 C36 H36B 109.5
H36A C36 H36B 109.5
C35 C36 H36C 109.5
H36A C36 H36C 109.5
H36B C36 H36C 109.5
C35 C37 H37A 109.5
C35 C37 H37B 109.5
H37A C37 H37B 109.5
C35 C37 H37C 109.5
H37A C37 H37C 109.5
H37B C37 H37C 109.5
C39 C38 C40 109.2(6)
C39 C38 P2 115.4(5)
C40 C38 P2 116.4(5)
C39 C38 H38 104.8
C40 C38 H38 104.8
P2 C38 H38 104.8
C38 C39 H39A 109.5
C38 C39 H39B 109.5
H39A C39 H39B 109.5
C38 C39 H39C 109.5
H39A C39 H39C 109.5
H39B C39 H39C 109.5
C38 C40 H40A 109.5
C38 C40 H40B 109.5
H40A C40 H40B 109.5
C38 C40 H40C 109.5
H40A C40 H40C 109.5
H40B C40 H40C 109.5
C42 C41 C43 113.7(5)
C42 C41 P2 111.2(5)
C43 C41 P2 113.3(4)
C42 C41 H41 106.0
C43 C41 H41 106.0
P2 C41 H41 106.0
C41 C42 H42A 109.5
C41 C42 H42B 109.5
H42A C42 H42B 109.5
C41 C42 H42C 109.5
H42A C42 H42C 109.5
H42B C42 H42C 109.5
C41 C43 H43A 109.5
C41 C43 H43B 109.5
H43A C43 H43B 109.5
C41 C43 H43C 109.5
H43A C43 H43C 109.5
H43B C43 H43C 109.5
C45 C44 C46 109.9(6)
C45 C44 P2 114.1(5)
C46 C44 P2 116.0(5)
C45 C44 H44 105.3
C46 C44 H44 105.3
P2 C44 H44 105.3
C44 C45 H45A 109.5
C44 C45 H45B 109.5
H45A C45 H45B 109.5
C44 C45 H45C 109.5
H45A C45 H45C 109.5
H45B C45 H45C 109.5
C44 C46 H46A 109.5
C44 C46 H46B 109.5
H46A C46 H46B 109.5
C44 C46 H46C 109.5
H46A C46 H46C 109.5
H46B C46 H46C 109.5
C48 C47 C52 115.1(5)
C48 C47 B1 122.2(5)
C52 C47 B1 122.5(6)
C47 C48 C49 122.6(5)
C47 C48 H48 118.7
C49 C48 H48 118.7
C50 C49 C48 120.2(6)
C50 C49 H49 119.9
C48 C49 H49 119.9
C49 C50 C51 119.3(6)
C49 C50 H50 120.4
C51 C50 H50 120.4
C50 C51 C52 120.6(6)
C50 C51 H51 119.7
C52 C51 H51 119.7
C51 C52 C47 122.2(6)
C51 C52 H52 118.9
C47 C52 H52 118.9
C54 C53 C58 114.5(6)
C54 C53 B1 123.4(5)
C58 C53 B1 122.0(6)
C55 C54 C53 122.7(7)
C55 C54 H54 118.7
C53 C54 H54 118.7
C54 C55 C56 121.1(7)
C54 C55 H55 119.4
C56 C55 H55 119.4
C57 C56 C55 117.9(7)
C57 C56 H56 121.0
C55 C56 H56 121.0
C56 C57 C58 121.4(7)
C56 C57 H57 119.3
C58 C57 H57 119.3
C57 C58 C53 122.3(7)
C57 C58 H58 118.8
C53 C58 H58 118.8
C64 C59 C60 114.3(6)
C64 C59 B1 121.4(5)
C60 C59 B1 124.2(6)
C59 C60 C61 123.1(6)
C59 C60 H60 118.4
C61 C60 H60 118.4
C62 C61 C60 118.6(6)
C62 C61 H61 120.7
C60 C61 H61 120.7
C63 C62 C61 119.6(6)
C63 C62 H62 120.2
C61 C62 H62 120.2
C62 C63 C64 119.9(7)
C62 C63 H63 120.0
C64 C63 H63 120.0
C63 C64 C59 124.4(6)
C63 C64 H64 117.8
C59 C64 H64 117.8
C70 C65 C66 115.2(6)
C70 C65 B1 124.5(5)
C66 C65 B1 120.0(6)
C67 C66 C65 123.0(6)
C67 C66 H66 118.5
C65 C66 H66 118.5
C68 C67 C66 119.5(6)
C68 C67 H67 120.3
C66 C67 H67 120.3
C69 C68 C67 120.0(6)
C69 C68 H68 120.0
C67 C68 H68 120.0
C68 C69 C70 119.9(7)
C68 C69 H69 120.0
C70 C69 H69 120.0
C65 C70 C69 122.3(6)
C65 C70 H70 118.9
C69 C70 H70 118.9
Cl1 C71 Cl2 111.7(4)
Cl1 C71 H71A 109.3
Cl2 C71 H71A 109.3
Cl1 C71 H71B 109.3
Cl2 C71 H71B 109.3
H71A C71 H71B 107.9

loop_
_geom_bond_atom_site_label_1
_geom_bond_atom_site_label_2
_geom_bond_distance
Os C28 1.836(6)
Os C1 2.086(5)
Os N2 2.124(5)
Os N1 2.124(5)
Os P1 2.4366(15)
Os P2 2.4409(16)
Cl1 C71 1.734(7)
Cl2 C71 1.770(8)
P1 C32 1.868(6)
P1 C35 1.870(6)
P1 C29 1.875(6)
P2 C41 1.836(7)
P2 C38 1.878(6)
P2 C44 1.888(6)
O1 C28 1.174(7)
N1 C24 1.141(7)
N2 C26 1.139(7)
B1 C59 1.633(9)
B1 C53 1.635(9)
B1 C47 1.648(9)
B1 C65 1.650(9)
C1 C2 1.361(8)
C1 C23 1.477(7)
C2 C3 1.525(7)
C2 H2 1.04(6)
C3 C16 1.525(8)
C3 C10 1.526(8)
C3 C4 1.554(8)
C4 C5 1.379(8)
C4 C9 1.380(8)
C5 C6 1.378(9)
C5 H5 0.9500
C6 C7 1.402(9)
C6 H6 0.9500
C7 C8 1.374(9)
C7 H7 0.9500
C8 C9 1.390(8)
C8 H8 0.9500
C9 H9 0.9500
C10 C11 1.385(8)
C10 C15 1.401(8)
C11 C12 1.383(8)
C11 H11 0.9500
C12 C13 1.379(8)
C12 H12 0.9500
C13 C14 1.373(8)
C13 H13 0.9500
C14 C15 1.390(8)
C14 H14 0.9500
C15 H15 0.9500
C16 C23 1.359(8)
C16 C17 1.474(8)
C17 C18 1.400(8)
C17 C22 1.403(8)
C18 C19 1.370(8)
C18 H18 0.9500
C19 C20 1.374(9)
C19 H19 0.9500
C20 C21 1.360(8)
C20 H20 0.9500
C21 C22 1.377(8)
C21 H21 0.9500
C22 H22 0.9500
C23 H23 1.06(6)
C24 C25 1.459(8)
C25 H25A 0.9800
C25 H25B 0.9800
C25 H25C 0.9800
C26 C27 1.461(8)
C27 H27A 0.9800
C27 H27B 0.9800
C27 H27C 0.9800
C29 C31 1.515(8)
C29 C30 1.529(8)
C29 H29 1.0000
C30 H30A 0.9800
C30 H30B 0.9800
C30 H30C 0.9800
C31 H31A 0.9800
C31 H31B 0.9800
C31 H31C 0.9800
C32 C33 1.533(8)
C32 C34 1.541(8)
C32 H32 1.0000
C33 H33A 0.9800
C33 H33B 0.9800
C33 H33C 0.9800
C34 H34A 0.9800
C34 H34B 0.9800
C34 H34C 0.9800
C35 C36 1.529(8)
C35 C37 1.533(8)
C35 H35 1.0000
C36 H36A 0.9800
C36 H36B 0.9800
C36 H36C 0.9800
C37 H37A 0.9800
C37 H37B 0.9800
C37 H37C 0.9800
C38 C39 1.525(10)
C38 C40 1.534(9)
C38 H38 1.0000
C39 H39A 0.9800
C39 H39B 0.9800
C39 H39C 0.9800
C40 H40A 0.9800
C40 H40B 0.9800
C40 H40C 0.9800
C41 C42 1.550(9)
C41 C43 1.571(9)
C41 H41 1.0000
C42 H42A 0.9800
C42 H42B 0.9800
C42 H42C 0.9800
C43 H43A 0.9800
C43 H43B 0.9800
C43 H43C 0.9800
C44 C45 1.498(9)
C44 C46 1.519(9)
C44 H44 1.0000
C45 H45A 0.9800
C45 H45B 0.9800
C45 H45C 0.9800
C46 H46A 0.9800
C46 H46B 0.9800
C46 H46C 0.9800
C47 C48 1.393(8)
C47 C52 1.405(8)
C48 C49 1.409(8)
C48 H48 0.9500
C49 C50 1.360(9)
C49 H49 0.9500
C50 C51 1.375(10)
C50 H50 0.9500
C51 C52 1.396(9)
C51 H51 0.9500
C52 H52 0.9500
C53 C54 1.403(9)
C53 C58 1.413(8)
C54 C55 1.378(9)
C54 H54 0.9500
C55 C56 1.381(11)
C55 H55 0.9500
C56 C57 1.370(11)
C56 H56 0.9500
C57 C58 1.379(10)
C57 H57 0.9500
C58 H58 0.9500
C59 C64 1.392(9)
C59 C60 1.394(8)
C60 C61 1.429(8)
C60 H60 0.9500
C61 C62 1.388(9)
C61 H61 0.9500
C62 C63 1.373(10)
C62 H62 0.9500
C63 C64 1.385(9)
C63 H63 0.9500
C64 H64 0.9500
C65 C70 1.397(9)
C65 C66 1.404(8)
C66 C67 1.386(9)
C66 H66 0.9500
C67 C68 1.377(10)
C67 H67 0.9500
C68 C69 1.368(10)
C68 H68 0.9500
C69 C70 1.400(9)
C69 H69 0.9500
C70 H70 0.9500
C71 H71A 0.9900
C71 H71B 0.9900

loop_
_geom_torsion_atom_site_label_1
_geom_torsion_atom_site_label_2
_geom_torsion_atom_site_label_3
_geom_torsion_atom_site_label_4
_geom_torsion
C28 Os P1 C32 -178.1(3)
C1 Os P1 C32 91.2(3)
N2 Os P1 C32 -79.6(2)
N1 Os P1 C32 3.4(2)
P2 Os P1 C32 -135.6(11)
C28 Os P1 C35 61.5(3)
C1 Os P1 C35 -29.2(3)
N2 Os P1 C35 160.1(2)
N1 Os P1 C35 -117.0(2)
P2 Os P1 C35 104.1(11)
C28 Os P1 C29 -62.9(3)
C1 Os P1 C29 -153.6(3)
N2 Os P1 C29 35.7(2)
N1 Os P1 C29 118.6(2)
P2 Os P1 C29 -20.3(11)
C28 Os P2 C41 179.7(3)
C1 Os P2 C41 -89.6(3)
N2 Os P2 C41 81.2(3)
N1 Os P2 C41 -1.8(3)
P1 Os P2 C41 137.1(11)
C28 Os P2 C38 -61.9(3)
C1 Os P2 C38 28.8(3)
N2 Os P2 C38 -160.4(3)
N1 Os P2 C38 116.6(3)
P1 Os P2 C38 -104.5(11)
C28 Os P2 C44 62.4(3)
C1 Os P2 C44 153.1(3)
N2 Os P2 C44 -36.1(3)
N1 Os P2 C44 -119.1(3)
P1 Os P2 C44 19.8(11)
C28 Os N1 C24 79(10)
C1 Os N1 C24 107(6)
N2 Os N1 C24 -74(6)
P1 Os N1 C24 -162(6)
P2 Os N1 C24 17(6)
C28 Os N2 C26 153(4)
C1 Os N2 C26 -21(5)
N1 Os N2 C26 -28(4)
P1 Os N2 C26 64(4)
P2 Os N2 C26 -118(4)
C28 Os C1 C2 173.0(5)
N2 Os C1 C2 -12.4(15)
N1 Os C1 C2 -6.2(5)
P1 Os C1 C2 -97.8(5)
P2 Os C1 C2 84.2(5)
C28 Os C1 C23 -4.8(5)
N2 Os C1 C23 169.9(9)
N1 Os C1 C23 176.1(5)
P1 Os C1 C23 84.4(5)
P2 Os C1 C23 -93.6(5)
C23 C1 C2 C3 2.8(6)
Os C1 C2 C3 -175.4(4)
C1 C2 C3 C16 -3.1(6)
C1 C2 C3 C10 115.1(5)
C1 C2 C3 C4 -119.9(5)
C2 C3 C4 C5 39.0(7)
C16 C3 C4 C5 -71.8(6)
C10 C3 C4 C5 158.2(5)
C2 C3 C4 C9 -142.0(5)
C16 C3 C4 C9 107.3(6)
C10 C3 C4 C9 -22.7(8)
C9 C4 C5 C6 1.6(9)
C3 C4 C5 C6 -179.3(6)
C4 C5 C6 C7 -1.3(11)
C5 C6 C7 C8 0.1(10)
C6 C7 C8 C9 0.8(10)
C5 C4 C9 C8 -0.7(9)
C3 C4 C9 C8 -179.7(5)
C7 C8 C9 C4 -0.5(9)
C2 C3 C10 C11 78.5(6)
C16 C3 C10 C11 -172.5(5)
C4 C3 C10 C11 -44.1(7)
C2 C3 C10 C15 -94.5(6)
C16 C3 C10 C15 14.5(7)
C4 C3 C10 C15 142.9(5)
C15 C10 C11 C12 -1.7(8)
C3 C10 C11 C12 -175.1(5)
C10 C11 C12 C13 1.5(9)
C11 C12 C13 C14 0.2(9)
C12 C13 C14 C15 -1.5(9)
C13 C14 C15 C10 1.2(9)
C11 C10 C15 C14 0.4(8)
C3 C10 C15 C14 173.6(5)
C2 C3 C16 C23 2.1(6)
C10 C3 C16 C23 -109.6(5)
C4 C3 C16 C23 119.7(5)
C2 C3 C16 C17 -175.5(5)
C10 C3 C16 C17 72.7(7)
C4 C3 C16 C17 -58.0(7)
C23 C16 C17 C18 -18.9(10)
C3 C16 C17 C18 158.4(6)
C23 C16 C17 C22 163.6(6)
C3 C16 C17 C22 -19.2(9)
C22 C17 C18 C19 0.4(10)
C16 C17 C18 C19 -177.3(6)
C17 C18 C19 C20 0.2(11)
C18 C19 C20 C21 -1.6(11)
C19 C20 C21 C22 2.3(10)
C20 C21 C22 C17 -1.7(9)
C18 C17 C22 C21 0.4(9)
C16 C17 C22 C21 178.0(5)
C17 C16 C23 C1 176.9(5)
C3 C16 C23 C1 -0.7(7)
C2 C1 C23 C16 -1.3(7)
Os C1 C23 C16 176.9(4)
Os N1 C24 C25 -44(21)
Os N2 C26 C27 -41(17)
C1 Os C28 O1 -21(25)
N2 Os C28 O1 160(25)
N1 Os C28 O1 8(30)
P1 Os C28 O1 -112(25)
P2 Os C28 O1 69(25)
C32 P1 C29 C31 172.8(4)
C35 P1 C29 C31 -79.3(5)
Os P1 C29 C31 47.5(5)
C32 P1 C29 C30 -57.7(5)
C35 P1 C29 C30 50.3(5)
Os P1 C29 C30 177.0(4)
C35 P1 C32 C33 -171.9(4)
C29 P1 C32 C33 -59.1(5)
Os P1 C32 C33 62.4(5)
C35 P1 C32 C34 61.5(5)
C29 P1 C32 C34 174.3(4)
Os P1 C32 C34 -64.2(4)
C32 P1 C35 C36 160.3(4)
C29 P1 C35 C36 54.3(5)
Os P1 C35 C36 -71.6(4)
C32 P1 C35 C37 31.6(5)
C29 P1 C35 C37 -74.4(5)
Os P1 C35 C37 159.7(4)
C41 P2 C38 C39 -168.7(5)
C44 P2 C38 C39 -61.6(6)
Os P2 C38 C39 63.9(5)
C41 P2 C38 C40 -38.8(6)
C44 P2 C38 C40 68.3(6)
Os P2 C38 C40 -166.2(5)
C38 P2 C41 C42 171.3(5)
C44 P2 C41 C42 58.5(5)
Os P2 C41 C42 -63.9(5)
C38 P2 C41 C43 -59.3(5)
C44 P2 C41 C43 -172.1(5)
Os P2 C41 C43 65.5(5)
C41 P2 C44 C45 173.4(6)
C38 P2 C44 C45 66.6(6)
Os P2 C44 C45 -60.1(6)
C41 P2 C44 C46 44.1(6)
C38 P2 C44 C46 -62.6(6)
Os P2 C44 C46 170.7(5)
C59 B1 C47 C48 84.0(7)
C53 B1 C47 C48 -39.2(8)
C65 B1 C47 C48 -154.6(6)
C59 B1 C47 C52 -91.2(7)
C53 B1 C47 C52 145.6(6)
C65 B1 C47 C52 30.2(8)
C52 C47 C48 C49 1.9(9)
B1 C47 C48 C49 -173.6(6)
C47 C48 C49 C50 -1.7(10)
C48 C49 C50 C51 1.6(10)
C49 C50 C51 C52 -1.9(11)
C50 C51 C52 C47 2.2(12)
C48 C47 C52 C51 -2.1(10)
B1 C47 C52 C51 173.4(6)
C59 B1 C53 C54 -148.8(6)
C47 B1 C53 C54 -31.4(8)
C65 B1 C53 C54 87.0(6)
C59 B1 C53 C58 35.5(8)
C47 B1 C53 C58 152.8(5)
C65 B1 C53 C58 -88.7(6)
C58 C53 C54 C55 -0.8(9)
B1 C53 C54 C55 -176.9(6)
C53 C54 C55 C56 -1.5(10)
C54 C55 C56 C57 2.2(10)
C55 C56 C57 C58 -0.7(10)
C56 C57 C58 C53 -1.7(10)
C54 C53 C58 C57 2.4(9)
B1 C53 C58 C57 178.5(6)
C53 B1 C59 C64 -163.9(6)
C47 B1 C59 C64 74.4(7)
C65 B1 C59 C64 -44.6(8)
C53 B1 C59 C60 20.1(8)
C47 B1 C59 C60 -101.5(7)
C65 B1 C59 C60 139.5(6)
C64 C59 C60 C61 0.0(9)
B1 C59 C60 C61 176.2(6)
C59 C60 C61 C62 1.4(10)
C60 C61 C62 C63 -1.9(11)
C61 C62 C63 C64 1.0(13)
C62 C63 C64 C59 0.5(13)
C60 C59 C64 C63 -1.0(11)
B1 C59 C64 C63 -177.3(7)
C59 B1 C65 C70 -22.5(9)
C53 B1 C65 C70 102.0(7)
C47 B1 C65 C70 -138.2(7)
C59 B1 C65 C66 163.5(6)
C53 B1 C65 C66 -71.9(7)
C47 B1 C65 C66 47.9(8)
C70 C65 C66 C67 0.0(10)
B1 C65 C66 C67 174.5(6)
C65 C66 C67 C68 1.9(11)
C66 C67 C68 C69 -2.0(12)
C67 C68 C69 C70 0.3(13)
C66 C65 C70 C69 -1.8(11)
B1 C65 C70 C69 -176.0(7)
C68 C69 C70 C65 1.7(12)
